data_1100124
_chemical_formula_moiety ?
_chemical_formula_sum 'C26 H22 N9 O11 Pr'
_chemical_formula_weight 777.44
_chemical_melting_point ?
_chemical_name_common ?
_chemical_name_systematic
;
 ?
;
_space_group_IT_number 2
_symmetry_cell_setting ?
_symmetry_space_group_name_Hall '-P 1'
_symmetry_space_group_name_H-M 'P -1'
_atom_sites_solution_hydrogens geom
_atom_sites_solution_primary direct
_atom_sites_solution_secondary difmap
_audit_creation_method SHELXL-97
_cell_angle_alpha 90.61
_cell_angle_beta 96.13
_cell_angle_gamma 103.19
_cell_formula_units_Z 2
_cell_length_a 7.780
_cell_length_b 11.326
_cell_length_c 17.873
_cell_measurement_reflns_used ?
_cell_measurement_temperature 173(2)
_cell_measurement_theta_max ?
_cell_measurement_theta_min ?
_cell_volume 1523.6
_computing_cell_refinement ?
_computing_data_collection ?
_computing_data_reduction ?
_computing_molecular_graphics ?
_computing_publication_material ?
_computing_structure_refinement 'SHELXL-97 (Sheldrick, 1997)'
_computing_structure_solution ?
_diffrn_ambient_temperature 173(2)
_diffrn_detector_area_resol_mean ?
_diffrn_measured_fraction_theta_full 0.998
_diffrn_measured_fraction_theta_max 0.998
_diffrn_measurement_device_type ?
_diffrn_measurement_method ?
_diffrn_radiation_monochromator graphite
_diffrn_radiation_source 'fine-focus sealed tube'
_diffrn_radiation_type MoK\a
_diffrn_radiation_wavelength 0.71070
_diffrn_reflns_av_R_equivalents 0.0310
_diffrn_reflns_av_sigmaI/netI 0.0330
_diffrn_reflns_limit_h_max 7
_diffrn_reflns_limit_h_min -7
_diffrn_reflns_limit_k_max 11
_diffrn_reflns_limit_k_min -11
_diffrn_reflns_limit_l_max 18
_diffrn_reflns_limit_l_min -18
_diffrn_reflns_number 6556
_diffrn_reflns_theta_full 21.02
_diffrn_reflns_theta_max 21.02
_diffrn_reflns_theta_min 1.15
_diffrn_standards_decay_% ?
_diffrn_standards_interval_count ?
_diffrn_standards_interval_time ?
_diffrn_standards_number ?
_exptl_absorpt_coefficient_mu 1.673
_exptl_absorpt_correction_T_max ?
_exptl_absorpt_correction_T_min ?
_exptl_absorpt_correction_type ?
_exptl_absorpt_process_details ?
_exptl_crystal_colour ?
_exptl_crystal_density_diffrn 1.695
_exptl_crystal_density_meas ?
_exptl_crystal_density_method 'not measured'
_exptl_crystal_description ?
_exptl_crystal_F_000 776
_exptl_crystal_size_max ?
_exptl_crystal_size_mid ?
_exptl_crystal_size_min ?
_refine_diff_density_max 0.610
_refine_diff_density_min -1.166
_refine_diff_density_rms 0.122
_refine_ls_extinction_coef ?
_refine_ls_extinction_method none
_refine_ls_goodness_of_fit_ref 1.120
_refine_ls_hydrogen_treatment mixed
_refine_ls_matrix_type full
_refine_ls_number_parameters 525
_refine_ls_number_reflns 3279
_refine_ls_number_restraints 0
_refine_ls_restrained_S_all 1.120
_refine_ls_R_factor_all 0.0291
_refine_ls_R_factor_gt 0.0264
_refine_ls_shift/su_max 0.030
_refine_ls_shift/su_mean 0.001
_refine_ls_structure_factor_coef Fsqd
_refine_ls_weighting_details 'calc w=1/[\s^2^(Fo^2^)+(0.0352P)^2^+1.9831P] where P=(Fo^2^+2Fc^2^)/3'
_refine_ls_weighting_scheme calc
_refine_ls_wR_factor_gt 0.0615
_refine_ls_wR_factor_ref 0.0648
_reflns_number_gt 3135
_reflns_number_total 3279
_reflns_threshold_expression >2sigma(I)
_cod_database_code 1100124

loop_
_symmetry_equiv_pos_as_xyz
'x, y, z'
'-x, -y, -z'

loop_
_atom_site_label
_atom_site_type_symbol
_atom_site_fract_x
_atom_site_fract_y
_atom_site_fract_z
_atom_site_U_iso_or_equiv
_atom_site_adp_type
_atom_site_occupancy
_atom_site_symmetry_multiplicity
_atom_site_calc_flag
_atom_site_refinement_flags
_atom_site_disorder_assembly
_atom_site_disorder_group
Pr Pr 0.37530(3) 0.279253(18) 0.736020(12) 0.02953(13) Uani 1 1 d . . .
O2 O 0.7956(5) 0.1159(4) 0.8139(3) 0.0822(13) Uani 1 1 d . . .
O5 O 0.3632(4) 0.4830(3) 0.79011(17) 0.0426(8) Uani 1 1 d . . .
O6 O 0.4003(5) 0.2442(3) 0.60103(17) 0.0493(8) Uani 1 1 d . . .
O7 O 0.6428(5) 0.4364(3) 0.6951(2) 0.0539(9) Uani 1 1 d . . .
O8 O 0.5364(5) 0.1463(3) 0.8267(2) 0.0618(10) Uani 1 1 d . . .
O9 O 0.6433(5) 0.1817(3) 0.7226(2) 0.0561(9) Uani 1 1 d . . .
N10 N 0.3023(5) 0.2995(3) 0.8823(2) 0.0414(9) Uani 1 1 d . . .
O11 O 0.6836(5) 0.3943(3) 0.81102(19) 0.0523(8) Uani 1 1 d . . .
O12 O 0.3040(5) 0.4179(3) 0.9064(2) 0.0627(10) Uani 1 1 d . . .
O13 O 0.1698(5) 0.0803(3) 0.7835(2) 0.0560(9) Uani 1 1 d . . .
O21 O 0.2197(9) 0.0718(4) 0.6716(3) 0.128(2) Uani 1 1 d . . .
O22 O 0.9032(5) 0.4925(3) 0.7549(2) 0.0712(11) Uani 1 1 d . . .
O32 O 0.0730(6) -0.0863(3) 0.7200(2) 0.0823(13) Uani 1 1 d . . .
N14 N 0.7478(5) 0.4434(3) 0.7495(3) 0.0373(9) Uani 1 1 d . . .
N16 N 0.6611(6) 0.1464(3) 0.7888(3) 0.0496(11) Uani 1 1 d . . .
N17 N 0.3048(5) 0.3995(4) 0.5523(2) 0.0363(9) Uani 1 1 d . . .
H14 H 0.278(5) 0.438(4) 0.519(3) 0.027(13) Uiso 1 1 d . . .
N18 N 0.3376(6) 0.5040(4) 0.8550(3) 0.0566(11) Uani 1 1 d . . .
C19 C 0.3434(6) 0.6310(4) 0.8847(2) 0.0373(11) Uani 1 1 d . . .
O20 O 0.0566(6) 0.2839(5) 0.7301(3) 0.0602(12) Uani 1 1 d . . .
H20A H 0.035(10) 0.328(6) 0.741(4) 0.07(3) Uiso 1 1 d . . .
H20B H -0.020(11) 0.236(7) 0.754(4) 0.11(3) Uiso 1 1 d . . .
N25 N 0.1537(5) 0.0205(3) 0.7245(2) 0.0390(9) Uani 1 1 d . . .
N30 N 0.2816(5) 0.4380(3) 0.6236(2) 0.0403(9) Uani 1 1 d . . .
N15 N 0.2034(5) 0.5951(3) 0.4989(2) 0.0417(9) Uani 1 1 d . . .
N23 N 0.1892(5) 0.3371(3) 1.0308(2) 0.0458(10) Uani 1 1 d . . .
C24 C 0.2589(7) 0.2179(5) 0.9299(3) 0.0447(12) Uani 1 1 d . . .
H13 H 0.263(7) 0.143(5) 0.914(3) 0.062(16) Uiso 1 1 d . . .
C27 C 0.3863(8) 0.0824(5) 0.3892(3) 0.0627(15) Uani 1 1 d . . .
H13 H 0.399(8) 0.003(6) 0.380(3) 0.078(18) Uiso 1 1 d . . .
C28 C 0.2027(6) 0.2275(4) 1.0043(2) 0.0396(11) Uani 1 1 d . . .
C29 C 0.3787(7) 0.7234(4) 0.8350(3) 0.0492(12) Uani 1 1 d . . .
H29 H 0.394(6) 0.707(4) 0.784(3) 0.045(13) Uiso 1 1 d . . .
C31 C 0.1890(6) 0.6201(4) 0.5724(3) 0.0401(11) Uani 1 1 d . . .
C34 C 0.3436(6) 0.3152(5) 0.4051(3) 0.0427(12) Uani 1 1 d . . .
H12 H 0.325(6) 0.391(5) 0.408(3) 0.051(14) Uiso 1 1 d . . .
C35 C 0.1324(7) 0.3424(5) 1.0981(3) 0.0510(13) Uani 1 1 d . . .
H18 H 0.118(8) 0.414(6) 1.111(3) 0.08(2) Uiso 1 1 d . . .
C36 C 0.3640(6) 0.2503(4) 0.4677(2) 0.0360(11) Uani 1 1 d . . .
C37 C 0.1076(8) 0.8047(5) 0.5421(4) 0.0601(15) Uani 1 1 d . . .
H4 H 0.082(8) 0.879(6) 0.566(4) 0.09(2) Uiso 1 1 d . . .
C38 C 0.1399(7) 0.7246(5) 0.5947(3) 0.0490(13) Uani 1 1 d . . .
H25 H 0.137(7) 0.737(5) 0.645(3) 0.063(16) Uiso 1 1 d . . .
C42 C 0.3593(6) 0.2976(4) 0.5456(3) 0.0394(11) Uani 1 1 d . . .
C43 C 0.1619(7) 0.1249(5) 1.0469(3) 0.0462(12) Uani 1 1 d . . .
H15 H 0.170(6) 0.054(5) 1.028(3) 0.051(14) Uiso 1 1 d . . .
C44 C 0.1697(6) 0.6763(5) 0.4494(3) 0.0453(12) Uani 1 1 d . . .
H18 H 0.187(6) 0.663(4) 0.401(3) 0.042(13) Uiso 1 1 d . . .
C45 C 0.1218(7) 0.7809(5) 0.4690(4) 0.0560(14) Uani 1 1 d . . .
H9 H 0.095(6) 0.829(5) 0.433(3) 0.048(14) Uiso 1 1 d . . .
C46 C 0.3631(8) 0.8672(5) 0.9305(4) 0.0638(17) Uani 1 1 d . . .
H2 H 0.375(10) 0.944(7) 0.951(4) 0.11(2) Uiso 1 1 d . . .
C47 C 0.3447(7) 0.2654(5) 0.3353(3) 0.0512(13) Uani 1 1 d . . .
H10 H 0.332(6) 0.310(5) 0.293(3) 0.053(14) Uiso 1 1 d . . .
C48 C 0.1057(7) 0.1352(6) 1.1161(3) 0.0525(15) Uani 1 1 d . . .
H8 H 0.074(6) 0.077(5) 1.140(3) 0.044(15) Uiso 1 1 d . . .
C49 C 0.3871(8) 0.8406(5) 0.8590(4) 0.0619(15) Uani 1 1 d . . .
H12 H 0.423(8) 0.898(6) 0.828(4) 0.08(2) Uiso 1 1 d . . .
C50 C 0.0897(7) 0.2453(5) 1.1414(3) 0.0492(13) Uani 1 1 d . . .
H24 H 0.055(7) 0.252(5) 1.185(4) 0.063(17) Uiso 1 1 d . . .
C51 C 0.3860(8) 0.1342(5) 0.4598(3) 0.0532(14) Uani 1 1 d . . .
H7 H 0.396(7) 0.097(5) 0.496(3) 0.054(17) Uiso 1 1 d . . .
C52 C 0.3272(8) 0.7753(6) 0.9804(4) 0.0638(17) Uani 1 1 d . . .
H21 H 0.320(8) 0.788(6) 1.025(4) 0.07(2) Uiso 1 1 d . . .
C54 C 0.3172(7) 0.6564(5) 0.9572(3) 0.0484(13) Uani 1 1 d . . .
H19 H 0.296(6) 0.602(4) 0.991(3) 0.045(15) Uiso 1 1 d . . .
C55 C 0.2281(6) 0.5357(4) 0.6298(3) 0.0424(11) Uani 1 1 d . . .
H5 H 0.216(6) 0.559(4) 0.683(3) 0.045(12) Uiso 1 1 d . . .
C56 C 0.3630(8) 0.1487(5) 0.3265(3) 0.0561(14) Uani 1 1 d . . .
H10 H 0.361(7) 0.111(5) 0.275(3) 0.072(16) Uiso 1 1 d . . .

loop_
_atom_site_aniso_label
_atom_site_aniso_U_11
_atom_site_aniso_U_22
_atom_site_aniso_U_33
_atom_site_aniso_U_23
_atom_site_aniso_U_13
_atom_site_aniso_U_12
Pr 0.03894(18) 0.02514(17) 0.02758(17) 0.00285(10) 0.01276(11) 0.00949(11)
O2 0.058(2) 0.080(3) 0.122(4) 0.035(2) 0.010(2) 0.040(2)
O5 0.067(2) 0.0386(18) 0.0289(18) 0.0036(14) 0.0238(15) 0.0178(15)
O6 0.078(2) 0.0437(19) 0.0299(18) 0.0071(16) 0.0140(16) 0.0185(17)
O7 0.066(3) 0.040(2) 0.057(2) 0.0078(16) 0.021(2) 0.0093(17)
O8 0.057(2) 0.061(2) 0.075(3) 0.0269(19) 0.028(2) 0.0184(18)
O9 0.072(2) 0.052(2) 0.054(2) -0.0041(18) 0.0173(18) 0.0296(18)
N10 0.063(3) 0.026(2) 0.039(2) 0.0022(19) 0.0152(19) 0.0153(18)
O11 0.065(2) 0.0374(18) 0.054(2) -0.0018(16) 0.0079(18) 0.0085(16)
O12 0.094(3) 0.044(2) 0.054(2) 0.0071(18) 0.022(2) 0.0177(19)
O13 0.080(3) 0.0400(19) 0.048(2) 0.0022(18) 0.0143(18) 0.0099(17)
O21 0.202(6) 0.078(3) 0.071(3) -0.030(3) 0.076(4) -0.064(3)
O22 0.055(3) 0.054(2) 0.103(3) -0.017(2) 0.023(2) 0.003(2)
O32 0.115(3) 0.042(2) 0.079(3) -0.0131(19) 0.041(2) -0.018(2)
N14 0.027(2) 0.0122(18) 0.073(3) -0.0090(19) 0.005(2) 0.0047(17)
N16 0.054(3) 0.027(2) 0.071(3) 0.007(2) 0.014(3) 0.013(2)
N17 0.052(2) 0.038(2) 0.022(2) 0.0022(19) 0.0119(18) 0.0135(19)
N18 0.060(3) 0.051(3) 0.062(3) 0.010(2) 0.013(2) 0.015(2)
C19 0.043(3) 0.029(3) 0.043(3) -0.002(2) 0.008(2) 0.013(2)
O20 0.046(2) 0.054(3) 0.089(3) 0.023(3) 0.024(2) 0.020(2)
N25 0.054(2) 0.024(2) 0.037(2) -0.007(2) 0.0236(19) -0.0043(18)
N30 0.043(2) 0.036(2) 0.043(2) -0.0014(18) 0.0127(18) 0.0074(18)
N15 0.046(2) 0.043(2) 0.037(2) 0.0038(19) 0.0078(17) 0.0102(18)
N23 0.064(3) 0.039(2) 0.038(2) 0.0011(18) 0.019(2) 0.0115(19)
C24 0.067(3) 0.030(3) 0.043(3) 0.003(3) 0.018(2) 0.016(2)
C27 0.089(4) 0.039(3) 0.063(4) -0.008(3) 0.018(3) 0.017(3)
C28 0.049(3) 0.042(3) 0.030(3) 0.002(2) 0.010(2) 0.012(2)
C29 0.057(3) 0.034(3) 0.058(4) -0.001(3) 0.011(3) 0.009(2)
C31 0.036(3) 0.043(3) 0.039(3) 0.005(2) 0.007(2) 0.003(2)
C34 0.053(3) 0.037(3) 0.039(3) -0.003(2) 0.011(2) 0.010(2)
C35 0.063(3) 0.050(4) 0.040(3) -0.007(3) 0.014(3) 0.011(3)
C36 0.038(3) 0.036(3) 0.033(3) -0.003(2) 0.0093(19) 0.004(2)
C37 0.068(4) 0.045(3) 0.070(4) -0.003(3) 0.005(3) 0.019(3)
C38 0.055(3) 0.050(3) 0.046(3) -0.008(3) 0.009(3) 0.017(2)
C42 0.043(3) 0.031(3) 0.044(3) 0.002(2) 0.011(2) 0.004(2)
C43 0.056(3) 0.039(3) 0.047(3) 0.004(3) 0.014(2) 0.014(2)
C44 0.049(3) 0.052(3) 0.036(3) 0.005(3) 0.006(2) 0.014(2)
C45 0.058(3) 0.050(3) 0.061(4) 0.015(3) 0.005(3) 0.016(3)
C46 0.062(4) 0.038(3) 0.091(5) -0.021(4) -0.010(3) 0.018(3)
C47 0.069(4) 0.052(3) 0.032(3) 0.006(3) 0.006(2) 0.012(3)
C48 0.055(3) 0.056(4) 0.046(3) 0.025(3) 0.016(3) 0.006(3)
C49 0.067(4) 0.037(3) 0.082(5) 0.002(3) 0.013(3) 0.012(3)
C50 0.052(3) 0.062(4) 0.034(3) 0.004(3) 0.015(2) 0.009(3)
C51 0.073(4) 0.051(4) 0.035(3) 0.009(3) 0.007(3) 0.012(3)
C52 0.068(4) 0.070(5) 0.058(4) -0.030(4) -0.006(3) 0.031(3)
C54 0.071(4) 0.041(3) 0.039(3) -0.006(3) 0.008(3) 0.024(3)
C55 0.049(3) 0.041(3) 0.037(3) -0.001(2) 0.010(2) 0.009(2)
C56 0.080(4) 0.054(4) 0.034(3) -0.010(3) 0.013(3) 0.012(3)

loop_
_atom_type_symbol
_atom_type_description
_atom_type_scat_dispersion_real
_atom_type_scat_dispersion_imag
_atom_type_scat_source
C C 0.0033 0.0016 'International Tables Vol C Tables 4.2.6.8 and 6.1.1.4'
H H 0.0000 0.0000 'International Tables Vol C Tables 4.2.6.8 and 6.1.1.4'
N N 0.0061 0.0033 'International Tables Vol C Tables 4.2.6.8 and 6.1.1.4'
O O 0.0106 0.0060 'International Tables Vol C Tables 4.2.6.8 and 6.1.1.4'
Pr Pr -0.2180 2.8214 'International Tables Vol C Tables 4.2.6.8 and 6.1.1.4'

loop_
_geom_angle_atom_site_label_1
_geom_angle_atom_site_label_2
_geom_angle_atom_site_label_3
_geom_angle
_geom_angle_site_symmetry_1
_geom_angle_site_symmetry_3
_geom_angle_publ_flag
O6 Pr O20 100.42(15) . . ?
O6 Pr O5 122.60(10) . . ?
O20 Pr O5 73.09(16) . . ?
O6 Pr O21 60.81(13) . . ?
O20 Pr O21 77.7(2) . . ?
O5 Pr O21 150.73(19) . . ?
O6 Pr O7 70.23(12) . . ?
O20 Pr O7 130.52(15) . . ?
O5 Pr O7 72.84(10) . . ?
O21 Pr O7 127.74(13) . . ?
O6 Pr O9 70.29(11) . . ?
O20 Pr O9 155.77(16) . . ?
O5 Pr O9 130.99(11) . . ?
O21 Pr O9 78.28(18) . . ?
O7 Pr O9 68.77(11) . . ?
O6 Pr O8 113.76(12) . . ?
O20 Pr O8 125.34(14) . . ?
O5 Pr O8 115.51(11) . . ?
O21 Pr O8 83.26(18) . . ?
O7 Pr O8 101.47(12) . . ?
O9 Pr O8 47.81(11) . . ?
O6 Pr O13 107.63(11) . . ?
O20 Pr O13 65.77(15) . . ?
O5 Pr O13 119.22(11) . . ?
O21 Pr O13 46.85(12) . . ?
O7 Pr O13 163.59(12) . . ?
O9 Pr O13 95.02(12) . . ?
O8 Pr O13 63.91(11) . . ?
O6 Pr O11 112.24(11) . . ?
O20 Pr O11 138.15(16) . . ?
O5 Pr O11 67.56(10) . . ?
O21 Pr O11 141.04(19) . . ?
O7 Pr O11 48.03(11) . . ?
O9 Pr O11 64.30(10) . . ?
O8 Pr O11 64.05(11) . . ?
O13 Pr O11 123.43(11) . . ?
O6 Pr N10 172.37(11) . . ?
O20 Pr N10 73.27(14) . . ?
O5 Pr N10 60.31(10) . . ?
O21 Pr N10 112.91(13) . . ?
O7 Pr N10 117.06(11) . . ?
O9 Pr N10 113.72(11) . . ?
O8 Pr N10 68.11(11) . . ?
O13 Pr N10 66.10(11) . . ?
O11 Pr N10 75.33(11) . . ?
O6 Pr N30 58.11(10) . . ?
O20 Pr N30 68.48(13) . . ?
O5 Pr N30 67.23(10) . . ?
O21 Pr N30 100.16(16) . . ?
O7 Pr N30 65.74(11) . . ?
O9 Pr N30 119.41(11) . . ?
O8 Pr N30 166.14(11) . . ?
O13 Pr N30 127.84(11) . . ?
O11 Pr N30 107.16(10) . . ?
N10 Pr N30 121.59(10) . . ?
N18 O5 Pr 125.6(3) . . ?
C42 O6 Pr 131.1(3) . . ?
N14 O7 Pr 101.0(3) . . ?
N16 O8 Pr 96.4(3) . . ?
N16 O9 Pr 97.5(3) . . ?
C24 N10 O12 115.4(4) . . ?
C24 N10 Pr 130.3(3) . . ?
O12 N10 Pr 114.2(2) . . ?
N14 O11 Pr 93.4(2) . . ?
N18 O12 N10 116.1(4) . . ?
N25 O13 Pr 95.9(2) . . ?
N25 O21 Pr 99.9(3) . . ?
O7 N14 O22 126.9(5) . . ?
O7 N14 O11 115.8(4) . . ?
O22 N14 O11 117.2(4) . . ?
O2 N16 O8 122.6(5) . . ?
O2 N16 O9 121.0(5) . . ?
O8 N16 O9 116.4(4) . . ?
C42 N17 N30 118.2(4) . . ?
O5 N18 O12 123.6(4) . . ?
O5 N18 C19 122.4(4) . . ?
O12 N18 C19 113.9(4) . . ?
C54 C19 C29 120.0(4) . . ?
C54 C19 N18 123.3(4) . . ?
C29 C19 N18 116.7(4) . . ?
O21 N25 O13 117.1(4) . . ?
O21 N25 O32 122.2(4) . . ?
O13 N25 O32 120.6(4) . . ?
C55 N30 N17 118.1(4) . . ?
C55 N30 Pr 130.4(3) . . ?
N17 N30 Pr 111.5(3) . . ?
C44 N15 C31 116.7(4) . . ?
C35 N23 C28 117.7(4) . . ?
N10 C24 C28 130.1(4) . . ?
C56 C27 C51 119.2(5) . . ?
N23 C28 C43 120.9(4) . . ?
N23 C28 C24 119.1(4) . . ?
C43 C28 C24 120.1(4) . . ?
C49 C29 C19 119.4(6) . . ?
N15 C31 C38 121.7(4) . . ?
N15 C31 C55 119.3(4) . . ?
C38 C31 C55 119.0(4) . . ?
C36 C34 C47 120.5(5) . . ?
N23 C35 C50 123.8(5) . . ?
C34 C36 C51 119.1(4) . . ?
C34 C36 C42 123.4(4) . . ?
C51 C36 C42 117.5(4) . . ?
C45 C37 C38 119.5(5) . . ?
C37 C38 C31 119.2(5) . . ?
O6 C42 N17 120.8(4) . . ?
O6 C42 C36 121.8(4) . . ?
N17 C42 C36 117.3(4) . . ?
C48 C43 C28 119.2(5) . . ?
N15 C44 C45 123.4(5) . . ?
C37 C45 C44 119.3(5) . . ?
C49 C46 C52 119.6(5) . . ?
C34 C47 C56 121.0(5) . . ?
C50 C48 C43 119.2(5) . . ?
C46 C49 C29 121.3(6) . . ?
C35 C50 C48 119.2(5) . . ?
C36 C51 C27 120.9(5) . . ?
C46 C52 C54 119.9(6) . . ?
C19 C54 C52 119.8(6) . . ?
N30 C55 C31 130.3(4) . . ?
C27 C56 C47 119.3(5) . . ?

loop_
_geom_bond_atom_site_label_1
_geom_bond_atom_site_label_2
_geom_bond_distance
_geom_bond_site_symmetry_2
_geom_bond_publ_flag
Pr O6 2.476(3) . ?
Pr O20 2.484(4) . ?
Pr O5 2.518(3) . ?
Pr O21 2.580(4) . ?
Pr O7 2.588(3) . ?
Pr O9 2.603(3) . ?
Pr O8 2.635(3) . ?
Pr O13 2.653(3) . ?
Pr O11 2.664(3) . ?
Pr N10 2.753(4) . ?
Pr N30 2.858(4) . ?
O2 N16 1.218(5) . ?
O5 N18 1.227(5) . ?
O6 C42 1.218(5) . ?
O7 N14 1.192(5) . ?
O8 N16 1.240(5) . ?
O9 N16 1.257(5) . ?
N10 C24 1.276(6) . ?
N10 O12 1.400(5) . ?
O11 N14 1.331(5) . ?
O12 N18 1.349(6) . ?
O13 N25 1.225(5) . ?
O21 N25 1.214(6) . ?
O22 N14 1.203(5) . ?
O32 N25 1.227(5) . ?
N17 C42 1.325(6) . ?
N17 N30 1.385(5) . ?
N18 C19 1.517(6) . ?
C19 C54 1.370(7) . ?
C19 C29 1.378(7) . ?
N30 C55 1.275(6) . ?
N15 C44 1.333(6) . ?
N15 C31 1.363(6) . ?
N23 C35 1.330(6) . ?
N23 C28 1.354(6) . ?
C24 C28 1.454(7) . ?
C27 C56 1.374(8) . ?
C27 C51 1.387(8) . ?
C28 C43 1.390(7) . ?
C29 C49 1.376(8) . ?
C31 C38 1.391(7) . ?
C31 C55 1.464(7) . ?
C34 C36 1.361(7) . ?
C34 C47 1.365(7) . ?
C35 C50 1.351(8) . ?
C36 C51 1.372(7) . ?
C36 C42 1.493(6) . ?
C37 C45 1.352(8) . ?
C37 C38 1.357(8) . ?
C43 C48 1.368(7) . ?
C44 C45 1.373(7) . ?
C46 C49 1.352(9) . ?
C46 C52 1.378(9) . ?
C47 C56 1.371(7) . ?
C48 C50 1.359(8) . ?
C52 C54 1.387(8) . ?
